data_4340794
loop_
_publ_author_name
'Cabeza, Javier A.'
'Garc\'ia-\'Alvarez, Pablo'
'P\'erez-Carre\~no, Enrique'
'Polo, Diego'

_publ_section_title
;
 Conversion of a Monodentate Amidinate-Germylene Ligand into Chelating
 Imine-Germanate Ligands (on Mononuclear Manganese Complexes).
;
_journal_issue 16
_journal_name_full 'Inorganic chemistry'
_journal_page_first 8735
_journal_page_last 8741
_journal_paper_doi 10.1021/ic501418p
_journal_volume 53
_journal_year 2014
_chemical_formula_moiety 'C22 H28 F3 Ge Mn N2 O7 S, C16 H20 Ge2 Mn2 O11'
_chemical_formula_sum 'C38 H48 F3 Ge3 Mn3 N2 O18 S'
_chemical_formula_weight 1292.43
_chemical_name_systematic
;
 ?
;
_space_group_crystal_system monoclinic
_space_group_IT_number 14
_space_group_name_Hall '-P 2yn'
_space_group_name_H-M_alt 'P 1 21/n 1'
_symmetry_space_group_name_Hall '-P 2yn'
_symmetry_space_group_name_H-M 'P 1 21/n 1'
_atom_sites_solution_hydrogens mixed
_audit_creation_method SHELXL-2014
_cell_angle_alpha 90
_cell_angle_beta 96.572(15)
_cell_angle_gamma 90
_cell_formula_units_Z 4
_cell_length_a 22.1574(3)
_cell_length_b 9.5888(2)
_cell_length_c 25.3889(4)
_cell_measurement_reflns_used 8295
_cell_measurement_temperature 152(2)
_cell_volume 5358.8(2)
_computing_cell_refinement
;
CrysAlisPro, Agilent Technologies,
Version 1.171.36.28 (release 01-02-2013 CrysAlis171 .NET)
(compiled Feb  1 2013,16:14:44)
;
_computing_data_collection
;
CrysAlisPro, Agilent Technologies,
Version 1.171.36.28 (release 01-02-2013 CrysAlis171 .NET)
(compiled Feb  1 2013,16:14:44)
;
_computing_data_reduction
;
CrysAlisPro, Agilent Technologies,
Version 1.171.36.28 (release 01-02-2013 CrysAlis171 .NET)
(compiled Feb  1 2013,16:14:44)
;
_computing_molecular_graphics 'MERCUY CSD 3.1 (Build RC5)'
_computing_publication_material 'SHELXL-97 (Sheldrick, 2008)'
_computing_structure_refinement 'SHELXL-2014 (Sheldrick, 2014)'
_computing_structure_solution 'SIR-97 (Giacovazzo, 1999)'
_diffrn_ambient_temperature 152(2)
_diffrn_measured_fraction_theta_full 0.968
_diffrn_measured_fraction_theta_max 0.981
_diffrn_measurement_device_type 'Xcalibur, Onyx, Nova'
_diffrn_radiation_type CuK\a
_diffrn_radiation_wavelength 1.5418
_diffrn_reflns_av_R_equivalents 0.0404
_diffrn_reflns_av_unetI/netI 0.0454
_diffrn_reflns_Laue_measured_fraction_full 0.968
_diffrn_reflns_Laue_measured_fraction_max 0.981
_diffrn_reflns_limit_h_max 21
_diffrn_reflns_limit_h_min -26
_diffrn_reflns_limit_k_max 9
_diffrn_reflns_limit_k_min -11
_diffrn_reflns_limit_l_max 30
_diffrn_reflns_limit_l_min -29
_diffrn_reflns_number 23967
_diffrn_reflns_point_group_measured_fraction_full 0.968
_diffrn_reflns_point_group_measured_fraction_max 0.981
_diffrn_reflns_theta_full 70.000
_diffrn_reflns_theta_max 69.337
_diffrn_reflns_theta_min 3.505
_diffrn_source 'Nova (Cu) X-ray Source'
_exptl_absorpt_coefficient_mu 8.517
_exptl_absorpt_correction_T_max 1.00000
_exptl_absorpt_correction_T_min 0.60562
_exptl_absorpt_correction_type multi-scan
_exptl_absorpt_process_details
;
CrysAlisPro, Agilent Technologies,
Version 1.171.36.28 (release 01-02-2013 CrysAlis171 .NET)
(compiled Feb  1 2013,16:14:44)
Empirical absorption correction using spherical harmonics,
 implemented in SCALE3 ABSPACK scaling algorithm.
;
_exptl_crystal_colour colourless
_exptl_crystal_density_diffrn 1.602
_exptl_crystal_description frament
_exptl_crystal_F_000 2592
_exptl_crystal_size_max 0.0899
_exptl_crystal_size_mid 0.0798
_exptl_crystal_size_min 0.0500
_refine_diff_density_max 0.486
_refine_diff_density_min -0.856
_refine_diff_density_rms 0.068
_refine_ls_extinction_method none
_refine_ls_goodness_of_fit_ref 1.040
_refine_ls_hydrogen_treatment mixed
_refine_ls_matrix_type full
_refine_ls_number_parameters 665
_refine_ls_number_reflns 9836
_refine_ls_number_restraints 32
_refine_ls_restrained_S_all 1.039
_refine_ls_R_factor_all 0.0532
_refine_ls_R_factor_gt 0.0380
_refine_ls_shift/su_max 0.001
_refine_ls_shift/su_mean 0.000
_refine_ls_structure_factor_coef Fsqd
_refine_ls_weighting_details 'w=1/[\s^2^(Fo^2^)+(0.0393P)^2^+1.2731P] where P=(Fo^2^+2Fc^2^)/3'
_refine_ls_weighting_scheme calc
_refine_ls_wR_factor_gt 0.0853
_refine_ls_wR_factor_ref 0.0952
_reflns_Friedel_coverage 0.000
_reflns_number_gt 7876
_reflns_number_total 9836
_reflns_threshold_expression 'I > 2\s(I)'
_cod_data_source_file ic501418p_si_002.cif
_cod_data_source_block xn14_016_dp538
_cod_depositor_comments 'Adding full bibliography for 4340791--4340795.cif.'
_cod_database_code 4340794
_shelx_space_group_comment
;
The symmetry employed for this shelxl refinement is uniquely defined
by the following loop, which should always be used as a source of
symmetry information in preference to the above space-group names.
They are only intended as comments.
;
_shelxl_version_number 2014-3

loop_
_space_group_symop_operation_xyz
'x, y, z'
'-x+1/2, y+1/2, -z+1/2'
'-x, -y, -z'
'x-1/2, -y-1/2, z-1/2'

loop_
_atom_site_label
_atom_site_type_symbol
_atom_site_fract_x
_atom_site_fract_y
_atom_site_fract_z
_atom_site_U_iso_or_equiv
_atom_site_adp_type
_atom_site_occupancy
_atom_site_site_symmetry_order
_atom_site_calc_flag
_atom_site_refinement_flags_posn
_atom_site_refinement_flags_adp
_atom_site_refinement_flags_occupancy
_atom_site_disorder_assembly
_atom_site_disorder_group
C4 C 0.34163(17) 0.9906(4) 0.53635(16) 0.0491(9) Uani 1 1 d . . . . .
C5 C 0.34302(19) 1.1047(4) 0.49734(15) 0.0525(10) Uani 1 1 d . . . . .
C6 C 0.2903(2) 1.1366(5) 0.46443(17) 0.0623(12) Uani 1 1 d . . . . .
H6 H 0.2544 1.0899 0.4685 0.075 Uiso 1 1 calc R U . . .
C7 C 0.2913(3) 1.2367(5) 0.42607(18) 0.0720(14) Uani 1 1 d . . . . .
H7 H 0.2559 1.2573 0.4040 0.086 Uiso 1 1 calc R U . . .
C8 C 0.3435(3) 1.3062(5) 0.41992(18) 0.0775(16) Uani 1 1 d . . . . .
H8 H 0.3439 1.3719 0.3930 0.093 Uiso 1 1 calc R U . . .
C9 C 0.3965(3) 1.2792(6) 0.4539(2) 0.0837(15) Uani 1 1 d . . . . .
H9 H 0.4319 1.3290 0.4505 0.100 Uiso 1 1 calc R U . . .
C10 C 0.3957(2) 1.1772(5) 0.49265(19) 0.0683(12) Uani 1 1 d . . . . .
H10 H 0.4307 1.1580 0.5154 0.082 Uiso 1 1 calc R U . . .
C11 C 0.3343(4) 1.1414(7) 0.6151(3) 0.068(4) Uani 0.743(12) 1 d D U P A 1
H11 H 0.3233 1.2134 0.5883 0.081 Uiso 0.743(12) 1 calc R U P A 1
C12 C 0.3960(4) 1.1766(8) 0.6428(4) 0.080(3) Uani 0.743(12) 1 d D U P A 1
H12A H 0.4090 1.1044 0.6677 0.121 Uiso 0.743(12) 1 calc R U P A 1
H12B H 0.3941 1.2637 0.6612 0.121 Uiso 0.743(12) 1 calc R U P A 1
H12C H 0.4244 1.1844 0.6171 0.121 Uiso 0.743(12) 1 calc R U P A 1
C13 C 0.2858(5) 1.1397(11) 0.6523(4) 0.115(4) Uani 0.743(12) 1 d D U P A 1
H13A H 0.2855 1.2277 0.6704 0.172 Uiso 0.743(12) 1 calc R U P A 1
H13B H 0.2941 1.0663 0.6778 0.172 Uiso 0.743(12) 1 calc R U P A 1
H13C H 0.2468 1.1241 0.6324 0.172 Uiso 0.743(12) 1 calc R U P A 1
C11A C 0.3292(10) 1.1419(19) 0.6133(9) 0.081(13) Uani 0.257(12) 1 d D U P A 2
H11A H 0.3525 1.2093 0.5948 0.097 Uiso 0.257(12) 1 calc R U P A 2
C13A C 0.2642(10) 1.192(3) 0.6064(10) 0.098(9) Uani 0.257(12) 1 d D U P A 2
H13D H 0.2388 1.1247 0.6211 0.148 Uiso 0.257(12) 1 calc R U P A 2
H13E H 0.2509 1.2044 0.5694 0.148 Uiso 0.257(12) 1 calc R U P A 2
H13F H 0.2615 1.2796 0.6245 0.148 Uiso 0.257(12) 1 calc R U P A 2
C12A C 0.3575(16) 1.141(2) 0.6702(9) 0.101(10) Uani 0.257(12) 1 d D U P A 2
H12D H 0.3373 1.0728 0.6897 0.152 Uiso 0.257(12) 1 calc R U P A 2
H12E H 0.3534 1.2313 0.6855 0.152 Uiso 0.257(12) 1 calc R U P A 2
H12F H 0.3998 1.1174 0.6715 0.152 Uiso 0.257(12) 1 calc R U P A 2
C14 C 0.2562(2) 0.7392(7) 0.6039(3) 0.094(2) Uani 1 1 d . . . . .
C15 C 0.2536(3) 0.5824(7) 0.5911(3) 0.122(3) Uani 1 1 d . . . . .
H15A H 0.2820 0.5336 0.6160 0.183 Uiso 1 1 calc R U . . .
H15B H 0.2638 0.5676 0.5558 0.183 Uiso 1 1 calc R U . . .
H15C H 0.2133 0.5481 0.5937 0.183 Uiso 1 1 calc R U . . .
C16 C 0.2435(3) 0.7648(9) 0.6607(3) 0.128(3) Uani 1 1 d . . . . .
H16A H 0.2438 0.8633 0.6676 0.192 Uiso 1 1 calc R U . . .
H16B H 0.2742 0.7201 0.6847 0.192 Uiso 1 1 calc R U . . .
H16C H 0.2044 0.7273 0.6658 0.192 Uiso 1 1 calc R U . . .
C17 C 0.2125(2) 0.8205(8) 0.5635(3) 0.136(3) Uani 1 1 d . . . . .
H17A H 0.1714 0.7939 0.5671 0.203 Uiso 1 1 calc R U . . .
H17B H 0.2215 0.7997 0.5283 0.203 Uiso 1 1 calc R U . . .
H17C H 0.2174 0.9187 0.5700 0.203 Uiso 1 1 calc R U . . .
C18 C 0.3812(2) 0.8824(6) 0.79726(18) 0.0650(12) Uani 1 1 d . . . . .
C19 C 0.18034(15) -0.0948(4) 0.32912(13) 0.0407(8) Uani 1 1 d . . . . .
C20 C 0.24355(16) -0.0401(4) 0.32165(16) 0.0503(9) Uani 1 1 d . . . . .
H20A H 0.2725 -0.1148 0.3268 0.075 Uiso 1 1 calc R U . . .
H20B H 0.2546 0.0324 0.3470 0.075 Uiso 1 1 calc R U . . .
H20C H 0.2433 -0.0035 0.2864 0.075 Uiso 1 1 calc R U . . .
C21 C 0.16135(18) -0.2087(4) 0.28892(16) 0.0531(10) Uani 1 1 d . . . . .
H21A H 0.1617 -0.1724 0.2537 0.080 Uiso 1 1 calc R U . . .
H21B H 0.1212 -0.2402 0.2935 0.080 Uiso 1 1 calc R U . . .
H21C H 0.1892 -0.2855 0.2941 0.080 Uiso 1 1 calc R U . . .
C22 C 0.1794(2) -0.1502(4) 0.38529(15) 0.0551(10) Uani 1 1 d . . . . .
H22A H 0.1395 -0.1844 0.3894 0.083 Uiso 1 1 calc R U . . .
H22B H 0.1898 -0.0765 0.4103 0.083 Uiso 1 1 calc R U . . .
H22C H 0.2083 -0.2247 0.3915 0.083 Uiso 1 1 calc R U . . .
C23 C 0.09596(17) 0.4308(4) 0.43427(14) 0.0464(9) Uani 1 1 d . . . . .
C24 C 0.15813(19) 0.4864(5) 0.42553(19) 0.0614(11) Uani 1 1 d . . . . .
H24A H 0.1576 0.5166 0.3894 0.092 Uiso 1 1 calc R U . . .
H24B H 0.1879 0.4140 0.4327 0.092 Uiso 1 1 calc R U . . .
H24C H 0.1683 0.5637 0.4489 0.092 Uiso 1 1 calc R U . . .
C25 C 0.0480(2) 0.5441(5) 0.42286(18) 0.0633(12) Uani 1 1 d . . . . .
H25A H 0.0577 0.6217 0.4462 0.095 Uiso 1 1 calc R U . . .
H25B H 0.0089 0.5076 0.4285 0.095 Uiso 1 1 calc R U . . .
H25C H 0.0472 0.5743 0.3867 0.095 Uiso 1 1 calc R U . . .
C26 C 0.0972(2) 0.3763(5) 0.49104(15) 0.0627(11) Uani 1 1 d . . . . .
H26A H 0.1077 0.4509 0.5156 0.094 Uiso 1 1 calc R U . . .
H26B H 0.1268 0.3031 0.4969 0.094 Uiso 1 1 calc R U . . .
H26C H 0.0578 0.3406 0.4963 0.094 Uiso 1 1 calc R U . . .
C101 C 0.44059(19) 0.5939(5) 0.59436(18) 0.0585(11) Uani 1 1 d . . . . .
C102 C 0.51076(19) 0.6617(4) 0.67616(16) 0.0526(10) Uani 1 1 d . . . . .
C103 C 0.46769(16) 0.8589(5) 0.60960(16) 0.0487(9) Uani 1 1 d . . . . .
C104 C 0.39234(19) 0.5853(4) 0.68298(18) 0.0544(10) Uani 1 1 d . . . . .
C201 C 0.18747(17) 0.3127(4) 0.28692(13) 0.0420(8) Uani 1 1 d . . . . .
C202 C 0.03780(17) 0.1824(4) 0.23002(15) 0.0483(9) Uani 1 1 d . . . . .
C203 C 0.10069(17) 0.4137(4) 0.21321(15) 0.0480(9) Uani 1 1 d . . . . .
C204 C 0.14600(16) 0.1604(4) 0.20636(14) 0.0423(8) Uani 1 1 d . . . . .
C301 C 0.0472(2) 0.0326(5) 0.44440(18) 0.0577(11) Uani 1 1 d . . . . .
C302 C -0.05007(19) 0.1806(5) 0.3301(2) 0.0574(11) Uani 1 1 d . . . . .
C303 C -0.0592(2) -0.0440(5) 0.39127(17) 0.0648(12) Uani 1 1 d . . . . .
C304 C -0.04158(19) 0.2067(5) 0.42968(18) 0.0610(12) Uani 1 1 d . . . . .
F1 F 0.34814(13) 0.9895(3) 0.77786(12) 0.0856(9) Uani 1 1 d . . . . .
F2 F 0.34682(13) 0.7709(4) 0.79338(13) 0.0918(9) Uani 1 1 d . . . . .
F3 F 0.39789(15) 0.9064(4) 0.84833(11) 0.0902(9) Uani 1 1 d . . . . .
Ge1 Ge 0.34077(2) 0.80343(5) 0.59920(2) 0.04988(13) Uani 1 1 d . . . . .
Ge2 Ge 0.12430(2) 0.06642(4) 0.31960(2) 0.03356(10) Uani 1 1 d . . . . .
Ge3 Ge 0.07372(2) 0.27480(4) 0.38491(2) 0.03792(10) Uani 1 1 d . . . . .
Mn1 Mn 0.43447(3) 0.71592(6) 0.64619(2) 0.04338(15) Uani 1 1 d . . . . .
Mn2 Mn 0.11194(2) 0.25600(6) 0.25525(2) 0.03505(13) Uani 1 1 d . . . . .
Mn3 Mn -0.00430(3) 0.09897(7) 0.38710(2) 0.04665(16) Uani 1 1 d . . . . .
N1 N 0.34499(15) 0.8573(4) 0.52480(13) 0.0545(8) Uani 1 1 d . . . . .
N2 N 0.33605(14) 1.0065(3) 0.58738(13) 0.0511(8) Uani 1 1 d D . . . .
S1 S 0.44781(4) 0.85849(11) 0.76244(4) 0.0499(2) Uani 1 1 d . . . . .
O1 O 0.42000(12) 0.8529(3) 0.70746(10) 0.0530(7) Uani 1 1 d . . . . .
O2 O 0.47423(14) 0.7307(4) 0.78204(11) 0.0692(9) Uani 1 1 d . . . . .
O3 O 0.48219(15) 0.9823(4) 0.77323(13) 0.0763(9) Uani 1 1 d . . . . .
O4 O 0.07579(11) 0.3560(3) 0.31800(9) 0.0409(5) Uani 1 1 d D . . . .
O5 O 0.13906(9) 0.1672(2) 0.37954(8) 0.0364(5) Uani 1 1 d . . . . .
O6 O 0.05009(11) -0.0044(3) 0.33647(10) 0.0415(6) Uani 1 1 d D . . . .
O101 O 0.44640(17) 0.5113(4) 0.56221(14) 0.0816(10) Uani 1 1 d . . . . .
O102 O 0.55913(13) 0.6260(3) 0.68985(13) 0.0674(8) Uani 1 1 d . . . . .
O103 O 0.48741(13) 0.9441(3) 0.58600(13) 0.0652(8) Uani 1 1 d . . . . .
O104 O 0.36720(15) 0.5074(3) 0.70569(15) 0.0727(9) Uani 1 1 d . . . . .
O201 O 0.23397(12) 0.3489(3) 0.30608(10) 0.0565(7) Uani 1 1 d . . . . .
O202 O -0.00701(13) 0.1342(4) 0.21196(14) 0.0728(9) Uani 1 1 d . . . . .
O203 O 0.09433(15) 0.5074(4) 0.18603(13) 0.0724(9) Uani 1 1 d . . . . .
O204 O 0.16853(13) 0.0985(3) 0.17466(11) 0.0591(7) Uani 1 1 d . . . . .
O301 O 0.07848(18) -0.0060(4) 0.48024(13) 0.0811(10) Uani 1 1 d . . . . .
O302 O -0.08165(15) 0.2328(4) 0.29724(15) 0.0775(9) Uani 1 1 d . . . . .
O303 O -0.09488(18) -0.1254(4) 0.39715(15) 0.0956(13) Uani 1 1 d . . . . .
O304 O -0.06599(15) 0.2805(4) 0.45667(15) 0.0858(12) Uani 1 1 d . . . . .
C3 C 0.3535(3) 0.7988(5) 0.47261(17) 0.0703(14) Uani 1 1 d . . . . .
H3 H 0.3326 0.8606 0.4457 0.084 Uiso 1 1 calc R U . . .
C2 C 0.3239(3) 0.6571(5) 0.4657(2) 0.0917(19) Uani 1 1 d . . . . .
H2A H 0.3427 0.5944 0.4921 0.138 Uiso 1 1 calc R U . . .
H2B H 0.3286 0.6217 0.4310 0.138 Uiso 1 1 calc R U . . .
H2C H 0.2814 0.6652 0.4695 0.138 Uiso 1 1 calc R U . . .
C1 C 0.4195(3) 0.7965(6) 0.4642(2) 0.0889(17) Uani 1 1 d . . . . .
H1A H 0.4363 0.8884 0.4696 0.133 Uiso 1 1 calc R U . . .
H1B H 0.4235 0.7664 0.4287 0.133 Uiso 1 1 calc R U . . .
H1C H 0.4410 0.7332 0.4890 0.133 Uiso 1 1 calc R U . . .
H400 H 0.0495(15) 0.409(4) 0.3066(16) 0.054(13) Uiso 1 1 d D . . . .
H600 H 0.0352(15) -0.068(3) 0.3207(13) 0.036(10) Uiso 1 1 d D . . . .

loop_
_atom_site_aniso_label
_atom_site_aniso_U_11
_atom_site_aniso_U_22
_atom_site_aniso_U_33
_atom_site_aniso_U_23
_atom_site_aniso_U_13
_atom_site_aniso_U_12
C4 0.0441(19) 0.044(2) 0.054(2) -0.0001(18) -0.0154(17) 0.0011(17)
C5 0.063(2) 0.039(2) 0.051(2) -0.0028(17) -0.0121(19) 0.0082(19)
C6 0.072(3) 0.050(3) 0.058(2) -0.009(2) -0.022(2) 0.014(2)
C7 0.101(4) 0.049(3) 0.060(3) -0.005(2) -0.019(3) 0.023(3)
C8 0.127(5) 0.053(3) 0.050(2) 0.005(2) 0.001(3) 0.035(3)
C9 0.100(4) 0.065(3) 0.089(4) 0.020(3) 0.021(3) 0.007(3)
C10 0.072(3) 0.059(3) 0.071(3) 0.017(2) -0.004(2) 0.009(2)
C11 0.088(8) 0.051(7) 0.064(7) 0.008(6) 0.004(6) 0.016(6)
C12 0.108(6) 0.043(4) 0.083(5) -0.011(4) -0.019(5) -0.002(4)
C13 0.131(8) 0.114(8) 0.105(7) -0.011(6) 0.042(6) 0.035(6)
C11A 0.067(18) 0.09(2) 0.09(2) -0.058(17) -0.008(16) 0.034(16)
C13A 0.123(19) 0.079(16) 0.093(17) 0.000(13) 0.014(14) 0.057(15)
C12A 0.18(3) 0.046(12) 0.076(14) -0.027(11) -0.009(16) 0.003(15)
C14 0.042(2) 0.100(5) 0.136(5) 0.031(4) -0.006(3) -0.016(3)
C15 0.086(4) 0.102(5) 0.166(7) 0.043(5) -0.038(4) -0.058(4)
C16 0.057(3) 0.149(7) 0.184(8) 0.052(6) 0.042(4) -0.003(4)
C17 0.042(3) 0.144(7) 0.210(8) 0.059(6) -0.031(4) -0.015(3)
C18 0.063(3) 0.067(3) 0.065(3) 0.007(2) 0.009(2) -0.002(3)
C19 0.0423(18) 0.036(2) 0.0428(18) -0.0010(15) 0.0023(15) 0.0048(15)
C20 0.0451(19) 0.048(2) 0.058(2) -0.0106(18) 0.0064(17) 0.0066(18)
C21 0.056(2) 0.040(2) 0.061(2) -0.0136(18) -0.0034(19) 0.0075(18)
C22 0.067(2) 0.045(2) 0.052(2) 0.0074(18) 0.0008(19) 0.004(2)
C23 0.051(2) 0.041(2) 0.0471(19) -0.0115(17) 0.0057(16) -0.0033(17)
C24 0.057(2) 0.053(3) 0.074(3) -0.017(2) 0.010(2) -0.015(2)
C25 0.069(3) 0.054(3) 0.067(3) -0.023(2) 0.006(2) 0.009(2)
C26 0.082(3) 0.058(3) 0.048(2) -0.013(2) 0.006(2) -0.008(2)
C101 0.056(2) 0.051(3) 0.066(3) 0.000(2) -0.005(2) -0.004(2)
C102 0.056(2) 0.043(2) 0.057(2) 0.0048(18) -0.0015(19) -0.0022(19)
C103 0.0403(19) 0.049(2) 0.054(2) 0.0008(19) -0.0068(17) 0.0024(18)
C104 0.052(2) 0.037(2) 0.073(3) -0.004(2) -0.001(2) 0.0026(19)
C201 0.051(2) 0.043(2) 0.0334(17) 0.0071(15) 0.0086(15) -0.0016(17)
C202 0.048(2) 0.046(2) 0.051(2) -0.0076(18) 0.0050(17) 0.0028(18)
C203 0.049(2) 0.049(2) 0.046(2) 0.0025(18) 0.0024(16) 0.0017(18)
C204 0.0461(19) 0.043(2) 0.0371(17) 0.0030(16) 0.0031(15) -0.0045(17)
C301 0.070(3) 0.055(3) 0.053(2) -0.008(2) 0.026(2) -0.018(2)
C302 0.044(2) 0.053(3) 0.078(3) -0.021(2) 0.020(2) -0.005(2)
C303 0.071(3) 0.068(3) 0.061(3) -0.020(2) 0.031(2) -0.028(2)
C304 0.053(2) 0.070(3) 0.065(2) -0.027(2) 0.028(2) -0.023(2)
F1 0.0791(18) 0.086(2) 0.094(2) 0.0108(17) 0.0206(16) 0.0292(17)
F2 0.0744(17) 0.095(2) 0.110(2) 0.0142(19) 0.0252(16) -0.0225(17)
F3 0.107(2) 0.106(3) 0.0600(16) -0.0041(16) 0.0227(15) 0.0109(19)
Ge1 0.0378(2) 0.0474(3) 0.0612(3) 0.0049(2) -0.00835(19) -0.00458(19)
Ge2 0.03467(18) 0.0324(2) 0.03484(18) -0.00049(15) 0.00927(14) -0.00038(16)
Ge3 0.03713(19) 0.0378(2) 0.0404(2) -0.00881(17) 0.01123(16) -0.00458(17)
Mn1 0.0396(3) 0.0373(3) 0.0509(3) 0.0015(3) -0.0049(2) -0.0013(2)
Mn2 0.0360(3) 0.0353(3) 0.0340(3) 0.0001(2) 0.0045(2) -0.0004(2)
Mn3 0.0443(3) 0.0493(4) 0.0499(3) -0.0142(3) 0.0207(3) -0.0132(3)
N1 0.063(2) 0.042(2) 0.0527(18) -0.0023(15) -0.0180(16) -0.0038(16)
N2 0.0506(18) 0.044(2) 0.0567(19) 0.0009(15) -0.0031(15) 0.0060(15)
S1 0.0489(5) 0.0502(6) 0.0495(5) -0.0002(4) 0.0006(4) -0.0026(4)
O1 0.0625(16) 0.0430(16) 0.0506(14) -0.0009(12) -0.0059(12) 0.0063(13)
O2 0.0734(19) 0.077(2) 0.0552(16) 0.0117(15) -0.0018(14) 0.0217(17)
O3 0.0724(19) 0.080(2) 0.076(2) -0.0149(18) 0.0050(16) -0.0302(18)
O4 0.0412(13) 0.0378(14) 0.0440(13) -0.0021(11) 0.0066(11) 0.0045(11)
O5 0.0370(11) 0.0381(13) 0.0349(11) -0.0047(10) 0.0074(9) -0.0050(10)
O6 0.0430(13) 0.0388(15) 0.0444(13) -0.0110(11) 0.0127(11) -0.0112(11)
O101 0.100(3) 0.066(2) 0.076(2) -0.0196(19) -0.0043(19) 0.016(2)
O102 0.0473(15) 0.067(2) 0.084(2) 0.0121(17) -0.0086(15) 0.0100(15)
O103 0.0530(16) 0.062(2) 0.079(2) 0.0210(17) 0.0019(15) -0.0081(15)
O104 0.0710(19) 0.0437(18) 0.105(3) 0.0148(18) 0.0169(18) -0.0067(16)
O201 0.0481(14) 0.073(2) 0.0462(14) 0.0117(13) -0.0022(12) -0.0203(14)
O202 0.0507(16) 0.069(2) 0.095(2) -0.0244(18) -0.0064(16) -0.0065(16)
O203 0.086(2) 0.061(2) 0.0686(19) 0.0290(17) 0.0024(16) 0.0080(17)
O204 0.0717(18) 0.0599(19) 0.0496(15) -0.0098(14) 0.0236(14) 0.0007(15)
O301 0.100(2) 0.094(3) 0.0505(18) 0.0113(18) 0.0147(18) -0.010(2)
O302 0.0579(18) 0.077(2) 0.096(2) -0.005(2) 0.0037(18) 0.0076(18)
O303 0.105(3) 0.095(3) 0.096(3) -0.030(2) 0.051(2) -0.061(2)
O304 0.0666(19) 0.097(3) 0.101(3) -0.054(2) 0.0413(18) -0.0187(19)
C3 0.102(4) 0.047(3) 0.054(2) -0.007(2) -0.025(3) 0.010(3)
C2 0.135(5) 0.052(3) 0.076(3) -0.010(3) -0.040(3) 0.001(3)
C1 0.127(5) 0.075(4) 0.064(3) -0.005(3) 0.012(3) 0.012(4)

loop_
_atom_type_symbol
_atom_type_description
_atom_type_scat_dispersion_real
_atom_type_scat_dispersion_imag
_atom_type_scat_source
C C 0.0181 0.0091 'International Tables Vol C Tables 4.2.6.8 and 6.1.1.4'
H H 0.0000 0.0000 'International Tables Vol C Tables 4.2.6.8 and 6.1.1.4'
F F 0.0727 0.0534 'International Tables Vol C Tables 4.2.6.8 and 6.1.1.4'
Ge Ge -1.0885 0.8855 'International Tables Vol C Tables 4.2.6.8 and 6.1.1.4'
Mn Mn -0.5299 2.8052 'International Tables Vol C Tables 4.2.6.8 and 6.1.1.4'
N N 0.0311 0.0180 'International Tables Vol C Tables 4.2.6.8 and 6.1.1.4'
S S 0.3331 0.5567 'International Tables Vol C Tables 4.2.6.8 and 6.1.1.4'
O O 0.0492 0.0322 'International Tables Vol C Tables 4.2.6.8 and 6.1.1.4'

loop_
_geom_angle_atom_site_label_1
_geom_angle_atom_site_label_2
_geom_angle_atom_site_label_3
_geom_angle
N1 C4 N2 110.1(4)
N1 C4 C5 124.3(4)
N2 C4 C5 125.6(4)
N1 C4 Ge1 55.1(2)
N2 C4 Ge1 55.1(2)
C5 C4 Ge1 179.1(3)
C10 C5 C6 119.9(4)
C10 C5 C4 121.0(3)
C6 C5 C4 119.0(4)
C7 C6 C5 120.1(5)
C8 C7 C6 120.5(4)
C7 C8 C9 120.3(5)
C10 C9 C8 119.2(6)
C5 C10 C9 119.9(4)
N2 C11 C12 110.3(6)
N2 C11 C13 110.5(6)
C12 C11 C13 112.7(8)
N2 C11A C12A 111.7(14)
N2 C11A C13A 112.1(14)
C12A C11A C13A 114(2)
C16 C14 C15 110.5(6)
C16 C14 C17 112.3(6)
C15 C14 C17 110.5(6)
C16 C14 Ge1 106.5(4)
C15 C14 Ge1 107.6(4)
C17 C14 Ge1 109.2(4)
F2 C18 F1 108.3(4)
F2 C18 F3 108.1(4)
F1 C18 F3 108.0(4)
F2 C18 S1 111.0(4)
F1 C18 S1 111.2(3)
F3 C18 S1 110.2(3)
C21 C19 C22 110.2(3)
C21 C19 C20 110.5(3)
C22 C19 C20 110.3(3)
C21 C19 Ge2 110.9(2)
C22 C19 Ge2 108.1(3)
C20 C19 Ge2 106.7(3)
C24 C23 C25 110.3(4)
C24 C23 C26 109.8(3)
C25 C23 C26 111.1(3)
C24 C23 Ge3 109.7(3)
C25 C23 Ge3 107.5(2)
C26 C23 Ge3 108.3(3)
O101 C101 Mn1 176.9(4)
O102 C102 Mn1 173.5(4)
O103 C103 Mn1 178.1(4)
O104 C104 Mn1 179.2(4)
O201 C201 Mn2 179.3(3)
O202 C202 Mn2 176.3(4)
O203 C203 Mn2 177.6(4)
O204 C204 Mn2 179.6(4)
O301 C301 Mn3 178.6(4)
O302 C302 Mn3 174.9(4)
O303 C303 Mn3 174.1(4)
O304 C304 Mn3 178.1(5)
N2 Ge1 N1 66.59(14)
N2 Ge1 C14 106.3(2)
N1 Ge1 C14 106.7(2)
N2 Ge1 C4 33.43(14)
N1 Ge1 C4 33.17(14)
C14 Ge1 C4 110.5(2)
N2 Ge1 Mn1 116.40(9)
N1 Ge1 Mn1 115.51(10)
C14 Ge1 Mn1 128.57(18)
C4 Ge1 Mn1 120.94(9)
O5 Ge2 O6 94.62(10)
O5 Ge2 C19 105.37(12)
O6 Ge2 C19 104.08(13)
O5 Ge2 Mn2 99.32(8)
O6 Ge2 Mn2 112.92(8)
C19 Ge2 Mn2 133.20(11)
O5 Ge2 Ge3 36.14(7)
O6 Ge2 Ge3 73.30(8)
C19 Ge2 Ge3 138.20(10)
Mn2 Ge2 Ge3 81.283(19)
O5 Ge3 O4 93.82(10)
O5 Ge3 C23 109.78(13)
O4 Ge3 C23 103.28(14)
O5 Ge3 Mn3 100.70(8)
O4 Ge3 Mn3 113.71(8)
C23 Ge3 Mn3 129.75(11)
O5 Ge3 Ge2 36.26(7)
O4 Ge3 Ge2 73.57(8)
C23 Ge3 Ge2 142.99(11)
Mn3 Ge3 Ge2 81.78(2)
C101 Mn1 C102 88.61(19)
C101 Mn1 C103 92.7(2)
C102 Mn1 C103 91.00(17)
C101 Mn1 C104 90.8(2)
C102 Mn1 C104 95.23(18)
C103 Mn1 C104 172.93(17)
C101 Mn1 O1 175.22(16)
C102 Mn1 O1 94.68(15)
C103 Mn1 O1 90.68(15)
C104 Mn1 O1 85.50(15)
C101 Mn1 Ge1 89.84(14)
C102 Mn1 Ge1 172.94(14)
C103 Mn1 Ge1 82.19(11)
C104 Mn1 Ge1 91.67(12)
O1 Mn1 Ge1 87.31(7)
C204 Mn2 C202 89.58(16)
C204 Mn2 C203 93.34(17)
C202 Mn2 C203 93.25(17)
C204 Mn2 C201 91.12(16)
C202 Mn2 C201 172.88(17)
C203 Mn2 C201 93.77(16)
C204 Mn2 O4 174.76(14)
C202 Mn2 O4 92.10(14)
C203 Mn2 O4 91.53(14)
C201 Mn2 O4 86.60(13)
C204 Mn2 Ge2 93.40(12)
C202 Mn2 Ge2 88.55(13)
C203 Mn2 Ge2 173.04(13)
C201 Mn2 Ge2 84.35(11)
O4 Mn2 Ge2 81.68(7)
C304 Mn3 C303 92.38(19)
C304 Mn3 C302 88.8(2)
C303 Mn3 C302 93.1(2)
C304 Mn3 C301 90.5(2)
C303 Mn3 C301 92.9(2)
C302 Mn3 C301 174.04(19)
C304 Mn3 O6 171.15(15)
C303 Mn3 O6 96.46(15)
C302 Mn3 O6 91.26(14)
C301 Mn3 O6 88.51(15)
C304 Mn3 Ge3 89.55(13)
C303 Mn3 Ge3 175.60(17)
C302 Mn3 Ge3 90.94(13)
C301 Mn3 Ge3 83.13(13)
O6 Mn3 Ge3 81.60(7)
C4 N1 C3 126.0(4)
C4 N1 Ge1 91.8(3)
C3 N1 Ge1 142.0(3)
C4 N2 C11A 124.4(12)
C4 N2 C11 125.3(5)
C4 N2 Ge1 91.5(2)
C11A N2 Ge1 144.1(12)
C11 N2 Ge1 142.9(4)
O3 S1 O2 117.5(2)
O3 S1 O1 111.91(19)
O2 S1 O1 114.46(18)
O3 S1 C18 104.4(2)
O2 S1 C18 105.2(2)
O1 S1 C18 101.07(19)
S1 O1 Mn1 130.62(17)
Ge3 O4 Mn2 123.36(13)
Ge3 O5 Ge2 107.60(11)
Ge2 O6 Mn3 123.15(13)
N1 C3 C1 111.1(4)
N1 C3 C2 110.5(5)
C1 C3 C2 112.8(5)

loop_
_geom_bond_atom_site_label_1
_geom_bond_atom_site_label_2
_geom_bond_distance
C4 N1 1.315(5)
C4 N2 1.324(5)
C4 C5 1.478(6)
C4 Ge1 2.403(4)
C5 C10 1.375(7)
C5 C6 1.390(5)
C6 C7 1.369(7)
C7 C8 1.359(8)
C8 C9 1.400(8)
C9 C10 1.389(7)
C11 N2 1.475(7)
C11 C12 1.503(8)
C11 C13 1.510(8)
C11A N2 1.472(10)
C11A C12A 1.506(10)
C11A C13A 1.511(10)
C14 C16 1.523(10)
C14 C15 1.537(10)
C14 C17 1.538(8)
C14 Ge1 1.989(5)
C18 F2 1.309(6)
C18 F1 1.323(6)
C18 F3 1.327(5)
C18 S1 1.820(5)
C19 C21 1.521(5)
C19 C22 1.524(5)
C19 C20 1.528(5)
C19 Ge2 1.981(3)
C23 C24 1.517(5)
C23 C25 1.524(6)
C23 C26 1.531(6)
C23 Ge3 1.978(4)
C101 O101 1.155(5)
C101 Mn1 1.778(5)
C102 O102 1.141(5)
C102 Mn1 1.847(4)
C103 O103 1.130(5)
C103 Mn1 1.855(5)
C104 O104 1.129(5)
C104 Mn1 1.874(5)
C201 O201 1.142(4)
C201 Mn2 1.853(4)
C202 O202 1.143(5)
C202 Mn2 1.835(4)
C203 O203 1.132(5)
C203 Mn2 1.851(4)
C204 O204 1.158(4)
C204 Mn2 1.779(4)
C301 O301 1.141(6)
C301 Mn3 1.855(5)
C302 O302 1.141(6)
C302 Mn3 1.844(5)
C303 O303 1.133(5)
C303 Mn3 1.844(4)
C304 O304 1.161(5)
C304 Mn3 1.767(4)
Ge1 N2 1.971(3)
Ge1 N1 1.971(3)
Ge1 Mn1 2.4232(7)
Ge2 O5 1.801(2)
Ge2 O6 1.873(2)
Ge2 Mn2 2.4384(6)
Ge2 Ge3 2.9023(6)
Ge3 O5 1.796(2)
Ge3 O4 1.874(2)
Ge3 Mn3 2.4199(7)
Mn1 O1 2.088(3)
Mn2 O4 2.096(2)
Mn3 O6 2.108(2)
N1 C3 1.471(6)
S1 O3 1.421(3)
S1 O2 1.423(3)
S1 O1 1.461(3)
C3 C1 1.504(8)
C3 C2 1.510(7)
